data_1510072
loop_
_publ_author_name
'Chang, L.C.'
'Read, T.A.'

_publ_section_title
;
 Plastic deformation and diffusionless phase changes in metals - The
 gold-cadmium beta phase
;
_journal_name_full
;
Transactions of the American Institute of Mining, Metallurgical and Petroleum
 Engineers
;
_journal_page_first 47
_journal_page_last 52
_journal_volume 189
_journal_year 1951
_chemical_formula_sum 'Au Cd'
_space_group_IT_number 51
_symmetry_space_group_name_Hall '-P 2a 2a'
_symmetry_space_group_name_H-M 'P m m a'
_cell_angle_alpha 90
_cell_angle_beta 90
_cell_angle_gamma 90
_cell_formula_units_Z 2
_cell_length_a 4.7645
_cell_length_b 3.154
_cell_length_c 4.8644
_cell_volume 73.098
_citation_journal_id_ASTM TAIMAF
_cod_data_source_file gold_115.cif
_cod_data_source_block Au1Cd1
_cod_original_cell_volume 73.09847
_cod_original_formula_sum 'Au1 Cd1'
_cod_database_code 1510072

loop_
_symmetry_equiv_pos_as_xyz
x,y,z
-x+1/2,-y,z
x+1/2,-y,-z
-x,y,-z
-x,-y,-z
x-1/2,y,-z
-x-1/2,y,z
x,-y,z

loop_
_atom_site_label
_atom_site_type_symbol
_atom_site_fract_x
_atom_site_fract_y
_atom_site_fract_z
_atom_site_occupancy
_atom_site_U_iso_or_equiv
Cd1 Cd 0.25 0 0.312 1 0.0
Au1 Au 0.25 0.5 0.812 1 0.0
